data_1511083
loop_
_publ_author_name
'Krebs, B.'
'Kuchinke, J.'
'Kueper, J.'
'Lindemann, A.'
'Hamann, W.'
'Koester, C.'

_publ_section_title
;
 Syntheses, crystal structures, and properties of the three novel
 perselenoborates Rb B Se3, Cs B Se3 and Tl B Se3 with polymeric chain
 anions
;
_journal_name_full 'Journal of Solid State Chemistry'
_journal_page_first 206
_journal_page_last 212
_journal_paper_doi 10.1006/jssc.2000.9076
_journal_volume 157
_journal_year 2001
_chemical_formula_sum 'B Cs Se3'
_chemical_name_systematic 'Cs (B Se (Se2))'
_space_group_IT_number 14
_symmetry_space_group_name_Hall '-P 2ybc'
_symmetry_space_group_name_H-M 'P 1 21/c 1'
_cell_angle_alpha 90
_cell_angle_beta 107.09
_cell_angle_gamma 90
_cell_formula_units_Z 4
_cell_length_a 7.57
_cell_length_b 12.791
_cell_length_c 6.171
_cell_volume 571.141
_citation_journal_id_ASTM JSSCBI
_cod_data_source_file boron0-1_180.cif
_cod_data_source_block B1Cs1Se3
_cod_original_cell_volume 571.1407
_cod_original_formula_sum 'B1 Cs1 Se3'
_cod_database_code 1511083

loop_
_symmetry_equiv_pos_as_xyz
x,y,z
-x,y+1/2,-z+1/2
-x,-y,-z
x,-y-1/2,z-1/2

loop_
_atom_site_label
_atom_site_type_symbol
_atom_site_fract_x
_atom_site_fract_y
_atom_site_fract_z
_atom_site_occupancy
_atom_site_U_iso_or_equiv
Se3 Se-1 0.54755 0.19467 0.33231 1 0.0
Se2 Se-1 0.79989 0.40665 0.31961 1 0.0
B1 B+3 0.7056 0.2693 0.1534 1 0.0
Se1 Se-1 0.93819 0.18176 0.16211 1 0.0
Cs1 Cs+1 0.26101 0.42256 0.2128 1 0.0
